data_2209689
loop_
_publ_author_name
'Shea-Lin Ng'
'Ibrahim Abdul Razak'
'Hoong-Kun Fun'
'P. S. Patil'
'S. M. Dharmaprakash'

_publ_section_title
;
 4'-Fluorochalcone
;
_journal_coeditor_code WN2038
_journal_issue 7
_journal_name_full 'Acta Crystallographica Section E'
_journal_page_first o2897
_journal_page_last o2899
_journal_paper_doi 10.1107/S1600536806022677
_journal_volume 62
_journal_year 2006
_chemical_formula_iupac 'C15 H11 F O'
_chemical_formula_moiety 'C15 H11 F O'
_chemical_formula_sum 'C15 H11 F O'
_chemical_formula_weight 226.24
_chemical_name_systematic
;
4'-Fluorochalcone
;
_space_group_IT_number 2
_symmetry_cell_setting triclinic
_symmetry_space_group_name_Hall '-P 1'
_symmetry_space_group_name_H-M 'P -1'
_atom_sites_solution_hydrogens geom
_atom_sites_solution_primary direct
_atom_sites_solution_secondary difmap
_audit_creation_method SHELXL-97
_cell_angle_alpha 96.592(2)
_cell_angle_beta 93.947(2)
_cell_angle_gamma 93.593(2)
_cell_formula_units_Z 2
_cell_length_a 5.8391(2)
_cell_length_b 7.4435(3)
_cell_length_c 13.0358(5)
_cell_measurement_reflns_used 1274
_cell_measurement_temperature 100.00(10)
_cell_measurement_theta_max 27.50
_cell_measurement_theta_min 1.58
_cell_volume 560.07(4)
_computing_cell_refinement APEX2
_computing_data_collection 'APEX2 (Bruker, 2005)'
_computing_data_reduction 'SAINT (Bruker, 2005)'
_computing_molecular_graphics SHELXTL
_computing_publication_material 'SHELXTL, PARST (Nardelli, 1995) and PLATON (Spek, 2003)'
_computing_structure_refinement SHELXTL
_computing_structure_solution 'SHELXTL (Sheldrick, 1998)'
_diffrn_ambient_temperature 297(2)
_diffrn_detector_area_resol_mean 8.33
_diffrn_measured_fraction_theta_full 0.985
_diffrn_measured_fraction_theta_max 0.985
_diffrn_measurement_device_type 'Bruker SMART APEX2 CCD area-detector'
_diffrn_measurement_method \w
_diffrn_radiation_monochromator graphite
_diffrn_radiation_source 'fine-focus sealed tube'
_diffrn_radiation_type MoK\a
_diffrn_radiation_wavelength 0.71073
_diffrn_reflns_av_R_equivalents 0.0488
_diffrn_reflns_av_sigmaI/netI 0.0480
_diffrn_reflns_limit_h_max 7
_diffrn_reflns_limit_h_min -7
_diffrn_reflns_limit_k_max 9
_diffrn_reflns_limit_k_min -9
_diffrn_reflns_limit_l_max 16
_diffrn_reflns_limit_l_min -16
_diffrn_reflns_number 6883
_diffrn_reflns_theta_full 27.50
_diffrn_reflns_theta_max 27.50
_diffrn_reflns_theta_min 1.58
_diffrn_standards_number 0
_exptl_absorpt_coefficient_mu 0.094
_exptl_absorpt_correction_T_max 0.9905
_exptl_absorpt_correction_T_min 0.8470
_exptl_absorpt_correction_type multi-scan
_exptl_absorpt_process_details '(SADABS; Bruker, 2005)'
_exptl_crystal_colour yellow
_exptl_crystal_density_diffrn 1.342
_exptl_crystal_density_method 'not measured'
_exptl_crystal_description Block
_exptl_crystal_F_000 236
_exptl_crystal_size_max 0.38
_exptl_crystal_size_mid 0.30
_exptl_crystal_size_min 0.10
_refine_diff_density_max 0.271
_refine_diff_density_min -0.259
_refine_ls_extinction_method none
_refine_ls_goodness_of_fit_ref 1.051
_refine_ls_hydrogen_treatment constr
_refine_ls_matrix_type full
_refine_ls_number_parameters 154
_refine_ls_number_reflns 2538
_refine_ls_number_restraints 0
_refine_ls_restrained_S_all 1.051
_refine_ls_R_factor_all 0.0752
_refine_ls_R_factor_gt 0.0487
_refine_ls_shift/su_max 0.000
_refine_ls_shift/su_mean 0.000
_refine_ls_structure_factor_coef Fsqd
_refine_ls_weighting_details 'calc w=1/[\s^2^(Fo^2^)+(0.0877P)^2^] where P=(Fo^2^+2Fc^2^)/3'
_refine_ls_weighting_scheme calc
_refine_ls_wR_factor_gt 0.1277
_refine_ls_wR_factor_ref 0.1540
_reflns_number_gt 1843
_reflns_number_total 2538
_reflns_threshold_expression I>2\s(I)
_cod_data_source_file wn2038.cif
_cod_data_source_block I
_cod_depositor_comments
;
The following automatic conversions were performed:
'_symmetry_cell_setting' value 'Triclinic' changed to 'triclinic'
according to '/home/saulius/struct/CIF-dictionaries/cif_core.dic'
dictionary named 'cif_core.dic' version 2.4.1 from 2010-06-29.

Automatic conversion script
Id: cif_fix_enum 1527 2010-12-29 10:47:43Z saulius 

The following automatic conversions were performed:

'_symmetry_cell_setting' value 'Triclinic' changed to 'triclinic'
according to /home/saulius/struct/CIF-dictionaries/cif_core.dic
dictionary named 'cif_core.dic' version 2.4.1 from 2010-06-29.

Automatic conversion script
Id: cif_fix_values 1715 2011-07-08 13:25:40Z adriana 
;
_cod_database_code 2209689
_cod_database_fobs_code 2209689

loop_
_symmetry_equiv_pos_as_xyz
'x, y, z'
'-x, -y, -z'

loop_
_atom_site_type_symbol
_atom_site_label
_atom_site_fract_x
_atom_site_fract_y
_atom_site_fract_z
_atom_site_U_iso_or_equiv
_atom_site_adp_type
_atom_site_calc_flag
_atom_site_refinement_flags
_atom_site_occupancy
F F1 0.6929(2) -0.11348(16) -0.44819(9) 0.0358(3) Uani d . 1
O O1 1.2117(2) 0.20886(18) -0.02319(10) 0.0284(3) Uani d . 1
C C1 0.6909(3) 0.0308(2) -0.17421(14) 0.0230(4) Uani d . 1
H H1A 0.5921 0.0280 -0.1213 0.028 Uiso calc R 1
C C2 0.6172(3) -0.0478(2) -0.27336(15) 0.0240(4) Uani d . 1
H H2A 0.4712 -0.1063 -0.2875 0.029 Uiso calc R 1
C C3 0.7654(3) -0.0372(2) -0.35048(14) 0.0246(4) Uani d . 1
C C4 0.9861(3) 0.0456(2) -0.33364(15) 0.0258(4) Uani d . 1
H H4A 1.0817 0.0516 -0.3875 0.031 Uiso calc R 1
C C5 1.0583(3) 0.1190(2) -0.23375(14) 0.0231(4) Uani d . 1
H H5A 1.2070 0.1727 -0.2198 0.028 Uiso calc R 1
C C6 0.9134(3) 0.1144(2) -0.15310(14) 0.0211(4) Uani d . 1
C C7 1.0035(3) 0.1967(2) -0.04711(14) 0.0222(4) Uani d . 1
C C8 0.8377(3) 0.2675(2) 0.02584(14) 0.0234(4) Uani d . 1
H H8A 0.6852 0.2757 0.0022 0.028 Uiso calc R 1
C C9 0.9055(3) 0.3195(2) 0.12531(14) 0.0224(4) Uani d . 1
H H9A 1.0566 0.3000 0.1460 0.027 Uiso calc R 1
C C10 0.7698(3) 0.4038(2) 0.20571(14) 0.0212(4) Uani d . 1
C C11 0.8602(3) 0.4264(2) 0.30877(14) 0.0235(4) Uani d . 1
H H11A 1.0031 0.3842 0.3254 0.028 Uiso calc R 1
C C12 0.7396(3) 0.5111(2) 0.38695(14) 0.0260(4) Uani d . 1
H H12A 0.8011 0.5244 0.4553 0.031 Uiso calc R 1
C C13 0.5275(3) 0.5757(2) 0.36246(15) 0.0267(4) Uani d . 1
H H13A 0.4476 0.6343 0.4143 0.032 Uiso calc R 1
C C14 0.4345(3) 0.5530(2) 0.26079(14) 0.0241(4) Uani d . 1
H H14A 0.2915 0.5953 0.2447 0.029 Uiso calc R 1
C C15 0.5536(3) 0.4675(2) 0.18263(14) 0.0225(4) Uani d . 1
H H15B 0.4895 0.4524 0.1146 0.027 Uiso calc R 1

loop_
_atom_site_aniso_label
_atom_site_aniso_U_11
_atom_site_aniso_U_22
_atom_site_aniso_U_33
_atom_site_aniso_U_12
_atom_site_aniso_U_13
_atom_site_aniso_U_23
F1 0.0348(7) 0.0401(7) 0.0292(6) -0.0050(5) 0.0033(5) -0.0063(5)
O1 0.0200(7) 0.0331(7) 0.0315(7) 0.0014(6) 0.0022(5) 0.0010(6)
C1 0.0191(9) 0.0224(9) 0.0289(10) 0.0023(7) 0.0059(7) 0.0059(7)
C2 0.0190(9) 0.0195(8) 0.0331(10) -0.0012(7) 0.0020(7) 0.0028(7)
C3 0.0274(10) 0.0216(8) 0.0241(9) 0.0030(8) 0.0019(7) -0.0011(7)
C4 0.0245(10) 0.0240(9) 0.0297(10) 0.0008(8) 0.0092(8) 0.0028(7)
C5 0.0186(9) 0.0183(8) 0.0325(10) 0.0006(7) 0.0046(7) 0.0027(7)
C6 0.0185(9) 0.0176(8) 0.0279(9) 0.0028(7) 0.0032(7) 0.0040(7)
C7 0.0201(9) 0.0204(8) 0.0268(10) 0.0024(7) 0.0029(7) 0.0042(7)
C8 0.0185(9) 0.0224(9) 0.0298(10) 0.0020(7) 0.0035(7) 0.0039(7)
C9 0.0182(9) 0.0184(8) 0.0311(10) 0.0008(7) 0.0033(7) 0.0043(7)
C10 0.0197(9) 0.0161(8) 0.0274(9) -0.0024(7) 0.0038(7) 0.0022(7)
C11 0.0198(9) 0.0211(8) 0.0296(10) -0.0012(7) 0.0007(7) 0.0048(7)
C12 0.0242(10) 0.0275(9) 0.0260(10) -0.0031(8) 0.0029(7) 0.0039(7)
C13 0.0233(10) 0.0240(9) 0.0323(10) -0.0021(8) 0.0088(8) -0.0003(7)
C14 0.0175(9) 0.0189(8) 0.0363(11) -0.0008(7) 0.0052(7) 0.0046(7)
C15 0.0202(9) 0.0205(8) 0.0266(9) -0.0024(7) 0.0013(7) 0.0041(7)

loop_
_atom_type_symbol
_atom_type_description
_atom_type_scat_dispersion_real
_atom_type_scat_dispersion_imag
_atom_type_scat_source
C C 0.0033 0.0016 'International Tables Vol C Tables 4.2.6.8 and 6.1.1.4'
H H 0.0000 0.0000 'International Tables Vol C Tables 4.2.6.8 and 6.1.1.4'
O O 0.0106 0.0060 'International Tables Vol C Tables 4.2.6.8 and 6.1.1.4'
F F 0.0171 0.0103 'International Tables Vol C Tables 4.2.6.8 and 6.1.1.4'

loop_
_geom_angle_atom_site_label_1
_geom_angle_atom_site_label_2
_geom_angle_atom_site_label_3
_geom_angle
C2 C1 C6 120.34(17)
C2 C1 H1A 119.8
C6 C1 H1A 119.8
C3 C2 C1 118.42(17)
C3 C2 H2A 120.8
C1 C2 H2A 120.8
F1 C3 C2 118.53(17)
F1 C3 C4 118.13(16)
C2 C3 C4 123.33(17)
C5 C4 C3 117.35(17)
C5 C4 H4A 121.3
C3 C4 H4A 121.3
C4 C5 C6 121.53(17)
C4 C5 H5A 119.2
C6 C5 H5A 119.2
C5 C6 C1 118.99(17)
C5 C6 C7 118.50(16)
C1 C6 C7 122.50(16)
O1 C7 C8 121.62(16)
O1 C7 C6 119.85(15)
C8 C7 C6 118.50(16)
C9 C8 C7 120.52(17)
C9 C8 H8A 119.7
C7 C8 H8A 119.7
C8 C9 C10 127.65(17)
C8 C9 H9A 116.2
C10 C9 H9A 116.2
C11 C10 C15 118.47(16)
C11 C10 C9 119.29(16)
C15 C10 C9 122.22(17)
C12 C11 C10 120.97(17)
C12 C11 H11A 119.5
C10 C11 H11A 119.5
C13 C12 C11 119.76(18)
C13 C12 H12A 120.1
C11 C12 H12A 120.1
C14 C13 C12 119.98(16)
C14 C13 H13A 120.0
C12 C13 H13A 120.0
C13 C14 C15 120.43(17)
C13 C14 H14A 119.8
C15 C14 H14A 119.8
C14 C15 C10 120.38(17)
C14 C15 H15B 119.8
C10 C15 H15B 119.8

loop_
_geom_bond_atom_site_label_1
_geom_bond_atom_site_label_2
_geom_bond_distance
F1 C3 1.361(2)
O1 C7 1.229(2)
C1 C2 1.384(3)
C1 C6 1.401(3)
C1 H1A 0.9300
C2 C3 1.376(3)
C2 H2A 0.9300
C3 C4 1.385(3)
C4 C5 1.380(3)
C4 H4A 0.9300
C5 C6 1.396(2)
C5 H5A 0.9300
C6 C7 1.492(3)
C7 C8 1.481(2)
C8 C9 1.335(3)
C8 H8A 0.9300
C9 C10 1.465(2)
C9 H9A 0.9300
C10 C11 1.397(3)
C10 C15 1.401(2)
C11 C12 1.393(3)
C11 H11A 0.9300
C12 C13 1.387(3)
C12 H12A 0.9300
C13 C14 1.385(3)
C13 H13A 0.9300
C14 C15 1.390(2)
C14 H14A 0.9300
C15 H15B 0.9300

loop_
_geom_hbond_atom_site_label_D
_geom_hbond_atom_site_label_H
_geom_hbond_atom_site_label_A
_geom_hbond_site_symmetry_A
_geom_hbond_distance_DH
_geom_hbond_distance_HA
_geom_hbond_distance_DA
_geom_hbond_angle_DHA
_geom_hbond_publ_flag
C2 H2A Cg2 2_655 0.93 2.90 3.528(2) 126 y
C5 H5A Cg2 2_765 0.93 2.84 3.442(2) 123 y
C9 H9A Cg1 2_755 0.93 3.08 3.639(2) 120 y
C14 H14A Cg1 2_665 0.93 2.87 3.536(2) 129 y
C9 H9A O1 1_555 0.93 2.48 2.814(2) 101 y

loop_
_geom_torsion_atom_site_label_1
_geom_torsion_atom_site_label_2
_geom_torsion_atom_site_label_3
_geom_torsion_atom_site_label_4
_geom_torsion
C6 C1 C2 C3 -1.7(3)
C1 C2 C3 F1 -179.63(15)
C1 C2 C3 C4 1.0(3)
F1 C3 C4 C5 -178.73(15)
C2 C3 C4 C5 0.6(3)
C3 C4 C5 C6 -1.6(3)
C4 C5 C6 C1 1.0(3)
C4 C5 C6 C7 -179.92(15)
C2 C1 C6 C5 0.7(3)
C2 C1 C6 C7 -178.32(16)
C5 C6 C7 O1 -25.2(2)
C1 C6 C7 O1 153.85(17)
C5 C6 C7 C8 152.85(16)
C1 C6 C7 C8 -28.1(2)
O1 C7 C8 C9 -11.1(3)
C6 C7 C8 C9 170.87(16)
C7 C8 C9 C10 175.35(16)
C8 C9 C10 C11 171.32(17)
C8 C9 C10 C15 -10.5(3)
C15 C10 C11 C12 -0.4(3)
C9 C10 C11 C12 177.92(16)
C10 C11 C12 C13 -0.6(3)
C11 C12 C13 C14 1.1(3)
C12 C13 C14 C15 -0.7(3)
C13 C14 C15 C10 -0.3(3)
C11 C10 C15 C14 0.8(3)
C9 C10 C15 C14 -177.44(16)

loop_
_cod_related_entry_id
_cod_related_entry_database
_cod_related_entry_code
1 ChemSpider 30655003
